data_7125512
loop_
_publ_author_name
'Veige, Adam S.'
'Wolczanski, Peter T.'
'Lobkovsky, Emil B.'

_publ_section_title
;
 (silox)3RePMe3 (silox = tBu3SiO) is carbonylated to the double insertion
 product (silox)(Me3P){cis-(CO)2}Re{ trans-(CO2SitBu3)2 }
;
_journal_issue 24
_journal_name_full 'Chemical Communications'
_journal_page_first 2734
_journal_paper_doi 10.1039/b107884b
_journal_year 2001
_chemical_formula_sum 'C37 H81 O4 Re Si3'
_chemical_formula_weight 860.49
_space_group_IT_number 14
_space_group_name_Hall '-P 2yn'
_space_group_name_H-M_alt 'P 1 21/n 1'
_symmetry_cell_setting monoclinic
_symmetry_space_group_name_H-M 'P 1 21/n 1'
_atom_sites_solution_hydrogens geom
_atom_sites_solution_primary direct
_atom_sites_solution_secondary difmap
_audit_creation_method SHELXL-97
_cell_angle_alpha 90.00
_cell_angle_beta 93.89(3)
_cell_angle_gamma 90.00
_cell_formula_units_Z 4
_cell_length_a 8.7010(17)
_cell_length_b 21.072(4)
_cell_length_c 24.334(5)
_cell_measurement_temperature 173(2)
_cell_volume 4451.3(15)
_computing_cell_refinement DENZO
_computing_data_reduction DENZO
_computing_molecular_graphics SHELXTL
_computing_publication_material SHELXTL
_computing_structure_refinement 'SHELXL-97 (Sheldrick, 1997)'
_computing_structure_solution 'SHELXS-97 (Sheldrick, 1990)'
_diffrn_ambient_temperature 173(2)
_diffrn_measured_fraction_theta_full 0.849
_diffrn_measured_fraction_theta_max 0.849
_diffrn_measurement_method '10 deg. phi scan'
_diffrn_radiation_monochromator graphite
_diffrn_radiation_source CHESS
_diffrn_radiation_wavelength 0.94862
_diffrn_reflns_av_R_equivalents 0.0639
_diffrn_reflns_av_sigmaI/netI 0.0605
_diffrn_reflns_limit_h_max 9
_diffrn_reflns_limit_h_min 0
_diffrn_reflns_limit_k_max 21
_diffrn_reflns_limit_k_min -21
_diffrn_reflns_limit_l_max 24
_diffrn_reflns_limit_l_min -23
_diffrn_reflns_number 9641
_diffrn_reflns_theta_full 29.93
_diffrn_reflns_theta_max 29.93
_diffrn_reflns_theta_min 1.62
_exptl_absorpt_coefficient_mu 2.843
_exptl_absorpt_correction_type 'no correction'
_exptl_crystal_colour green
_exptl_crystal_density_diffrn 1.284
_exptl_crystal_density_method 'not measured'
_exptl_crystal_description block
_exptl_crystal_F_000 1808
_exptl_crystal_size_max 0.05
_exptl_crystal_size_mid 0.05
_exptl_crystal_size_min 0.02
_refine_diff_density_max 5.087
_refine_diff_density_min -3.827
_refine_diff_density_rms 0.235
_refine_ls_extinction_method none
_refine_ls_goodness_of_fit_ref 1.015
_refine_ls_hydrogen_treatment riding
_refine_ls_matrix_type full
_refine_ls_number_parameters 224
_refine_ls_number_reflns 5400
_refine_ls_number_restraints 0
_refine_ls_restrained_S_all 1.015
_refine_ls_R_factor_all 0.0956
_refine_ls_R_factor_gt 0.0896
_refine_ls_shift/su_max 0.759
_refine_ls_shift/su_mean 0.066
_refine_ls_structure_factor_coef Fsqd
_refine_ls_weighting_details 'calc w=1/[\s^2^(Fo^2^)+(0.1080P)^2^+166.3736P] where P=(Fo^2^+2Fc^2^)/3'
_refine_ls_weighting_scheme calc
_refine_ls_wR_factor_gt 0.2227
_refine_ls_wR_factor_ref 0.2278
_reflns_number_gt 4992
_reflns_number_total 5400
_reflns_threshold_expression >2sigma(I)
_cod_data_source_file b107884b.txt
_cod_data_source_block asv489_3ReCO
_cod_original_sg_symbol_H-M P2(1)/n
_cod_database_code 7125512

loop_
_symmetry_equiv_pos_as_xyz
'x, y, z'
'-x+1/2, y+1/2, -z+1/2'
'-x, -y, -z'
'x-1/2, -y-1/2, z-1/2'

loop_
_atom_site_label
_atom_site_type_symbol
_atom_site_fract_x
_atom_site_fract_y
_atom_site_fract_z
_atom_site_U_iso_or_equiv
_atom_site_adp_type
_atom_site_occupancy
_atom_site_symmetry_multiplicity
_atom_site_calc_flag
_atom_site_refinement_flags
Re1 Re 0.91054(7) 0.72957(2) 0.19554(2) 0.0233(3) Uani 1 1 d .
Si1 Si 1.0202(4) 0.71534(17) 0.33633(15) 0.0177(8) Uani 1 1 d .
Si2 Si 0.8056(4) 0.59247(16) 0.12177(15) 0.0177(8) Uani 1 1 d .
Si3 Si 1.0075(4) 0.86712(16) 0.12564(15) 0.0158(8) Uani 1 1 d .
O1 O 0.9681(14) 0.7273(4) 0.2699(4) 0.032(3) Uani 1 1 d .
O2 O 0.8808(10) 0.6520(4) 0.1613(3) 0.021(2) Uani 1 1 d .
O3 O 0.9839(10) 0.7953(4) 0.1530(3) 0.016(2) Uani 1 1 d .
O4 O 0.5806(14) 0.7736(6) 0.2083(6) 0.054(4) Uani 1 1 d .
C1 C 0.7115(19) 0.7567(8) 0.2024(7) 0.034(4) Uiso 1 1 d .
C2 C 0.9552(17) 0.6305(7) 0.3508(6) 0.029(3) Uiso 1 1 d .
C3 C 0.788(3) 0.6196(15) 0.3311(13) 0.112(10) Uiso 1 1 d .
H3A H 0.7591 0.5769 0.3396 0.168 Uiso 1 1 calc R
H3B H 0.7755 0.6260 0.2920 0.168 Uiso 1 1 calc R
H3C H 0.7236 0.6489 0.3491 0.168 Uiso 1 1 calc R
C4 C 1.039(3) 0.5832(12) 0.3158(10) 0.075(7) Uiso 1 1 d .
H4A H 1.0053 0.5409 0.3234 0.112 Uiso 1 1 calc R
H4B H 1.1482 0.5864 0.3245 0.112 Uiso 1 1 calc R
H4C H 1.0167 0.5926 0.2775 0.112 Uiso 1 1 calc R
C5 C 0.975(3) 0.6094(12) 0.4105(10) 0.084(7) Uiso 1 1 d .
H5A H 0.9402 0.5665 0.4135 0.125 Uiso 1 1 calc R
H5B H 0.9166 0.6366 0.4328 0.125 Uiso 1 1 calc R
H5C H 1.0824 0.6118 0.4229 0.125 Uiso 1 1 calc R
C6 C 0.9157(19) 0.7763(7) 0.3780(7) 0.033(4) Uiso 1 1 d .
C7 C 0.912(4) 0.8401(15) 0.3582(14) 0.124(11) Uiso 1 1 d .
H7A H 0.8591 0.8664 0.3829 0.185 Uiso 1 1 calc R
H7B H 0.8597 0.8414 0.3223 0.185 Uiso 1 1 calc R
H7C H 1.0157 0.8552 0.3562 0.185 Uiso 1 1 calc R
C8 C 0.947(2) 0.7710(9) 0.4397(8) 0.054(5) Uiso 1 1 d .
H8A H 0.8909 0.8036 0.4575 0.081 Uiso 1 1 calc R
H8B H 1.0550 0.7760 0.4491 0.081 Uiso 1 1 calc R
H8C H 0.9137 0.7302 0.4518 0.081 Uiso 1 1 calc R
C9 C 0.724(4) 0.7583(16) 0.3762(14) 0.116(11) Uiso 1 1 d .
H9A H 0.6712 0.7892 0.3972 0.174 Uiso 1 1 calc R
H9B H 0.7104 0.7169 0.3917 0.174 Uiso 1 1 calc R
H9C H 0.6812 0.7588 0.3387 0.174 Uiso 1 1 calc R
C10 C 1.2378(19) 0.7257(7) 0.3431(7) 0.035(4) Uiso 1 1 d .
C11 C 1.321(4) 0.6926(15) 0.3000(13) 0.113(10) Uiso 1 1 d .
H11A H 1.4298 0.6999 0.3064 0.169 Uiso 1 1 calc R
H11B H 1.2868 0.7088 0.2644 0.169 Uiso 1 1 calc R
H11C H 1.3006 0.6479 0.3015 0.169 Uiso 1 1 calc R
C12 C 1.282(4) 0.7952(17) 0.3391(16) 0.134(12) Uiso 1 1 d .
H12A H 1.3917 0.7992 0.3428 0.202 Uiso 1 1 calc R
H12B H 1.2373 0.8185 0.3680 0.202 Uiso 1 1 calc R
H12C H 1.2434 0.8117 0.3041 0.202 Uiso 1 1 calc R
C13 C 1.303(3) 0.7100(13) 0.3993(10) 0.081(7) Uiso 1 1 d .
H13A H 1.4126 0.7159 0.4013 0.122 Uiso 1 1 calc R
H13B H 1.2801 0.6666 0.4075 0.122 Uiso 1 1 calc R
H13C H 1.2585 0.7372 0.4256 0.122 Uiso 1 1 calc R
C14 C 0.9178(15) 0.5172(6) 0.1462(6) 0.022(3) Uiso 1 1 d .
C15 C 0.9140(18) 0.4658(7) 0.1006(6) 0.033(4) Uiso 1 1 d .
H15A H 0.9703 0.4292 0.1140 0.050 Uiso 1 1 calc R
H15B H 0.9601 0.4824 0.0688 0.050 Uiso 1 1 calc R
H15C H 0.8091 0.4541 0.0906 0.050 Uiso 1 1 calc R
C16 C 0.8560(19) 0.4863(8) 0.1968(6) 0.035(4) Uiso 1 1 d .
H16A H 0.9163 0.4494 0.2067 0.052 Uiso 1 1 calc R
H16B H 0.7506 0.4741 0.1887 0.052 Uiso 1 1 calc R
H16C H 0.8622 0.5159 0.2268 0.052 Uiso 1 1 calc R
C17 C 1.0868(17) 0.5330(7) 0.1615(6) 0.030(4) Uiso 1 1 d .
H17A H 1.1405 0.4952 0.1736 0.045 Uiso 1 1 calc R
H17B H 1.0932 0.5638 0.1906 0.045 Uiso 1 1 calc R
H17C H 1.1330 0.5500 0.1299 0.045 Uiso 1 1 calc R
C18 C 0.5860(19) 0.5866(8) 0.1299(7) 0.037(4) Uiso 1 1 d .
C19 C 0.495(2) 0.6411(8) 0.1011(7) 0.045(4) Uiso 1 1 d .
H19A H 0.3868 0.6358 0.1063 0.068 Uiso 1 1 calc R
H19B H 0.5105 0.6406 0.0625 0.068 Uiso 1 1 calc R
H19C H 0.5292 0.6809 0.1167 0.068 Uiso 1 1 calc R
C20 C 0.5548(19) 0.5907(8) 0.1912(7) 0.037(4) Uiso 1 1 d .
H20A H 0.4460 0.5879 0.1951 0.055 Uiso 1 1 calc R
H20B H 0.5928 0.6304 0.2059 0.055 Uiso 1 1 calc R
H20C H 0.6062 0.5564 0.2108 0.055 Uiso 1 1 calc R
C21 C 0.523(2) 0.5239(8) 0.1069(7) 0.041(4) Uiso 1 1 d .
H21A H 0.4140 0.5219 0.1110 0.062 Uiso 1 1 calc R
H21B H 0.5730 0.4894 0.1266 0.062 Uiso 1 1 calc R
H21C H 0.5418 0.5209 0.0686 0.062 Uiso 1 1 calc R
C22 C 0.8530(15) 0.6165(6) 0.0485(5) 0.020(3) Uiso 1 1 d .
C23 C 1.0277(18) 0.6127(8) 0.0409(7) 0.039(4) Uiso 1 1 d .
H23A H 1.0471 0.6251 0.0041 0.059 Uiso 1 1 calc R
H23B H 1.0627 0.5700 0.0473 0.059 Uiso 1 1 calc R
H23C H 1.0818 0.6406 0.0667 0.059 Uiso 1 1 calc R
C24 C 0.812(2) 0.6873(8) 0.0392(7) 0.043(4) Uiso 1 1 d .
H24A H 0.8341 0.6996 0.0026 0.065 Uiso 1 1 calc R
H24B H 0.8710 0.7128 0.0656 0.065 Uiso 1 1 calc R
H24C H 0.7038 0.6935 0.0438 0.065 Uiso 1 1 calc R
C25 C 0.7655(18) 0.5774(8) 0.0032(7) 0.036(4) Uiso 1 1 d .
H25A H 0.7928 0.5918 -0.0322 0.054 Uiso 1 1 calc R
H25B H 0.6567 0.5824 0.0060 0.054 Uiso 1 1 calc R
H25C H 0.7925 0.5334 0.0076 0.054 Uiso 1 1 calc R
C26 C 0.8103(16) 0.8978(7) 0.0973(6) 0.024(3) Uiso 1 1 d .
C27 C 0.7176(18) 0.8457(7) 0.0657(7) 0.033(4) Uiso 1 1 d .
H27A H 0.6203 0.8626 0.0516 0.050 Uiso 1 1 calc R
H27B H 0.7004 0.8109 0.0900 0.050 Uiso 1 1 calc R
H27C H 0.7741 0.8310 0.0356 0.050 Uiso 1 1 calc R
C28 C 0.7093(19) 0.9207(8) 0.1436(7) 0.038(4) Uiso 1 1 d .
H28A H 0.6119 0.9354 0.1275 0.058 Uiso 1 1 calc R
H28B H 0.7608 0.9547 0.1636 0.058 Uiso 1 1 calc R
H28C H 0.6929 0.8861 0.1682 0.058 Uiso 1 1 calc R
C29 C 0.826(2) 0.9550(8) 0.0578(7) 0.044(4) Uiso 1 1 d .
H29A H 0.7254 0.9686 0.0439 0.066 Uiso 1 1 calc R
H29B H 0.8847 0.9424 0.0276 0.066 Uiso 1 1 calc R
H29C H 0.8775 0.9892 0.0775 0.066 Uiso 1 1 calc R
C30 C 1.1512(16) 0.8541(6) 0.0697(6) 0.023(3) Uiso 1 1 d .
C31 C 1.2758(18) 0.8044(7) 0.0892(7) 0.034(4) Uiso 1 1 d .
H31A H 1.3463 0.7986 0.0610 0.051 Uiso 1 1 calc R
H31B H 1.2269 0.7648 0.0965 0.051 Uiso 1 1 calc R
H31C H 1.3311 0.8193 0.1222 0.051 Uiso 1 1 calc R
C32 C 1.0735(19) 0.8283(8) 0.0154(7) 0.039(4) Uiso 1 1 d .
H32A H 1.1498 0.8223 -0.0108 0.058 Uiso 1 1 calc R
H32B H 0.9976 0.8581 0.0010 0.058 Uiso 1 1 calc R
H32C H 1.0248 0.7885 0.0223 0.058 Uiso 1 1 calc R
C33 C 1.2328(18) 0.9155(7) 0.0546(7) 0.034(4) Uiso 1 1 d .
H33A H 1.3035 0.9067 0.0270 0.051 Uiso 1 1 calc R
H33B H 1.2881 0.9325 0.0868 0.051 Uiso 1 1 calc R
H33C H 1.1578 0.9459 0.0406 0.051 Uiso 1 1 calc R
C34 C 1.0992(16) 0.9177(7) 0.1854(6) 0.027(3) Uiso 1 1 d .
C35 C 1.0108(17) 0.9060(7) 0.2370(6) 0.031(4) Uiso 1 1 d .
H35A H 1.0561 0.9308 0.2670 0.046 Uiso 1 1 calc R
H35B H 1.0162 0.8619 0.2465 0.046 Uiso 1 1 calc R
H35C H 0.9051 0.9182 0.2298 0.046 Uiso 1 1 calc R
C36 C 1.2660(19) 0.8999(8) 0.2010(7) 0.042(4) Uiso 1 1 d .
H36A H 1.3062 0.9268 0.2303 0.063 Uiso 1 1 calc R
H36B H 1.3260 0.9052 0.1696 0.063 Uiso 1 1 calc R
H36C H 1.2711 0.8564 0.2128 0.063 Uiso 1 1 calc R
C37 C 1.090(2) 0.9895(9) 0.1727(8) 0.049(5) Uiso 1 1 d .
H37A H 1.1387 1.0127 0.2031 0.073 Uiso 1 1 calc R
H37B H 0.9839 1.0020 0.1674 0.073 Uiso 1 1 calc R
H37C H 1.1415 0.9983 0.1399 0.073 Uiso 1 1 calc R

loop_
_atom_site_aniso_label
_atom_site_aniso_U_11
_atom_site_aniso_U_22
_atom_site_aniso_U_33
_atom_site_aniso_U_23
_atom_site_aniso_U_13
_atom_site_aniso_U_12
Re1 0.0446(5) 0.0135(4) 0.0112(4) 0.0027(2) -0.0033(3) -0.0098(2)
Si1 0.028(2) 0.0157(19) 0.009(2) 0.0013(14) -0.0034(16) 0.0048(16)
Si2 0.028(2) 0.0088(18) 0.016(2) -0.0039(14) -0.0026(16) -0.0032(15)
Si3 0.024(2) 0.0094(18) 0.014(2) 0.0044(14) 0.0049(16) -0.0047(15)
O1 0.066(8) 0.023(6) 0.006(5) 0.007(4) 0.010(5) -0.002(5)
O2 0.027(5) 0.025(5) 0.010(5) -0.005(4) -0.006(4) -0.013(4)
O3 0.031(5) 0.013(5) 0.007(5) 0.001(4) 0.006(4) -0.010(4)
O4 0.034(7) 0.069(9) 0.059(9) 0.005(6) 0.006(6) 0.004(6)

loop_
_atom_type_symbol
_atom_type_description
_atom_type_scat_dispersion_real
_atom_type_scat_dispersion_imag
_atom_type_scat_source
C C 0.0033 0.0016 'International Tables Vol C Tables 4.2.6.8 and 6.1.1.4'
H H 0.0000 0.0000 'International Tables Vol C Tables 4.2.6.8 and 6.1.1.4'
O O 0.0106 0.0060 'International Tables Vol C Tables 4.2.6.8 and 6.1.1.4'
Si Si 0.0817 0.0704 'International Tables Vol C Tables 4.2.6.8 and 6.1.1.4'
Re Re -1.0185 7.2310 'International Tables Vol C Tables 4.2.6.8 and 6.1.1.4'

loop_
_geom_angle_atom_site_label_1
_geom_angle_atom_site_label_2
_geom_angle_atom_site_label_3
_geom_angle
O1 Re1 C1 96.5(6)
O1 Re1 O2 116.1(4)
C1 Re1 O2 102.2(6)
O1 Re1 O3 118.9(4)
C1 Re1 O3 100.3(6)
O2 Re1 O3 116.7(4)
O1 Si1 C10 105.6(7)
O1 Si1 C6 107.8(6)
C10 Si1 C6 112.6(7)
O1 Si1 C2 104.8(6)
C10 Si1 C2 113.4(7)
C6 Si1 C2 111.9(7)
O2 Si2 C14 105.4(5)
O2 Si2 C22 103.5(5)
C14 Si2 C22 111.4(6)
O2 Si2 C18 109.6(6)
C14 Si2 C18 113.4(7)
C22 Si2 C18 112.7(6)
O3 Si3 C26 108.5(6)
O3 Si3 C34 104.8(5)
C26 Si3 C34 113.5(6)
O3 Si3 C30 104.8(5)
C26 Si3 C30 113.6(6)
C34 Si3 C30 110.8(6)
Si1 O1 Re1 172.8(6)
Si2 O2 Re1 162.6(6)
Si3 O3 Re1 161.4(6)
O4 C1 Re1 178.1(15)
C5 C2 C3 107.7(18)
C5 C2 C4 108.2(16)
C3 C2 C4 102.0(18)
C5 C2 Si1 115.7(13)
C3 C2 Si1 111.9(15)
C4 C2 Si1 110.3(12)
C7 C6 C8 113.7(19)
C7 C6 C9 102(2)
C8 C6 C9 96.7(17)
C7 C6 Si1 117.1(18)
C8 C6 Si1 114.8(12)
C9 C6 Si1 109.7(14)
C12 C10 C13 101(2)
C12 C10 C11 106(2)
C13 C10 C11 111.8(19)
C12 C10 Si1 111.0(17)
C13 C10 Si1 111.7(14)
C11 C10 Si1 114.6(16)
C16 C14 C17 106.4(12)
C16 C14 C15 106.8(12)
C17 C14 C15 107.5(12)
C16 C14 Si2 113.6(10)
C17 C14 Si2 110.7(10)
C15 C14 Si2 111.5(10)
C20 C18 C19 106.3(13)
C20 C18 C21 108.9(14)
C19 C18 C21 108.5(13)
C20 C18 Si2 109.7(11)
C19 C18 Si2 112.9(11)
C21 C18 Si2 110.5(11)
C24 C22 C23 104.7(12)
C24 C22 C25 108.4(12)
C23 C22 C25 109.3(12)
C24 C22 Si2 109.0(10)
C23 C22 Si2 111.7(10)
C25 C22 Si2 113.3(10)
C27 C26 C28 106.4(12)
C27 C26 C29 108.1(12)
C28 C26 C29 106.6(12)
C27 C26 Si3 111.5(10)
C28 C26 Si3 112.4(10)
C29 C26 Si3 111.7(10)
C33 C30 C31 108.4(12)
C33 C30 C32 106.0(12)
C31 C30 C32 106.2(12)
C33 C30 Si3 112.5(10)
C31 C30 Si3 110.6(10)
C32 C30 Si3 112.8(10)
C36 C34 C35 106.1(12)
C36 C34 C37 109.1(13)
C35 C34 C37 107.2(13)
C36 C34 Si3 113.0(11)
C35 C34 Si3 108.9(10)
C37 C34 Si3 112.2(11)

loop_
_geom_bond_atom_site_label_1
_geom_bond_atom_site_label_2
_geom_bond_distance
Re1 O1 1.844(10)
Re1 C1 1.842(17)
Re1 O2 1.844(9)
Re1 O3 1.868(8)
Si1 O1 1.669(10)
Si1 C10 1.902(17)
Si1 C6 1.906(16)
Si1 C2 1.914(15)
Si2 O2 1.687(9)
Si2 C14 1.934(14)
Si2 C22 1.926(14)
Si2 C18 1.939(17)
Si3 O3 1.671(9)
Si3 C26 1.918(14)
Si3 C34 1.930(15)
Si3 C30 1.928(14)
O4 C1 1.21(2)
C2 C5 1.52(3)
C2 C3 1.52(3)
C2 C4 1.53(3)
C6 C7 1.43(3)
C6 C8 1.51(3)
C6 C9 1.71(4)
C10 C12 1.52(4)
C10 C13 1.48(3)
C10 C11 1.49(3)
C14 C16 1.52(2)
C14 C17 1.53(2)
C14 C15 1.55(2)
C18 C20 1.53(2)
C18 C19 1.54(2)
C18 C21 1.52(2)
C22 C24 1.55(2)
C22 C23 1.55(2)
C22 C25 1.54(2)
C26 C27 1.54(2)
C26 C28 1.55(2)
C26 C29 1.55(2)
C30 C33 1.53(2)
C30 C31 1.56(2)
C30 C32 1.54(2)
C34 C36 1.52(2)
C34 C35 1.54(2)
C34 C37 1.54(2)
